data_4084652
loop_
_publ_author_name
'Beaume, Laetitia'
'Cl\'emancey, Martin'
'Blondin, Genevi\`eve'
'Greco, Claudio'
'P\'etillon, Fran\,cois Y.'
'Schollhammer, Philippe'
'Talarmin, Jean'

_publ_section_title
;
 New Systematic Route to Mixed-Valence Triiron Clusters Derived from
 Dinuclear Models of the Active Site of [Fe--Fe]-Hydrogenases
;
_journal_issue 22
_journal_name_full Organometallics
_journal_page_first 6290
_journal_paper_doi 10.1021/om5010594
_journal_volume 33
_journal_year 2014
_chemical_formula_moiety
;
        C43 H41 Fe3 N O5 P2 S4, C H2 Cl2
;
_chemical_formula_sum 'C44 H43 Cl2 Fe3 N O5 P2 S4'
_chemical_formula_weight 1094.42
_space_group_IT_number 14
_symmetry_cell_setting monoclinic
_symmetry_Int_Tables_number 14
_symmetry_space_group_name_Hall '-P 2yn'
_symmetry_space_group_name_H-M 'P 1 21/n 1'
_atom_sites_solution_hydrogens geom
_atom_sites_solution_primary direct
_atom_sites_solution_secondary difmap
_audit_creation_date 2014-04-04T11:26:11-00:00
_audit_creation_method 'WinGX routine CIF_UPDATE'
_cell_angle_alpha 90
_cell_angle_beta 101.143(5)
_cell_angle_gamma 90
_cell_formula_units_Z 4
_cell_length_a 13.2436(6)
_cell_length_b 22.8649(11)
_cell_length_c 15.4358(9)
_cell_measurement_radiation 'Mo K\a'
_cell_measurement_reflns_used 4938
_cell_measurement_temperature 170(2)
_cell_measurement_theta_max 25.09
_cell_measurement_theta_min 2.52
_cell_volume 4586.1(4)
_computing_cell_refinement
;
CrysAlis RED, Oxford Diffraction Ltd.,
Version 1.171.33.52 (release 06-11-2009 CrysAlis171 .NET)
(compiled Nov  6 2009,16:24:50)
;
_computing_data_collection
;
CrysAlis CCD, Oxford Diffraction Ltd.,
Version 1.171.33.52 (release 06-11-2009 CrysAlis171 .NET)
(compiled Nov  6 2009,16:24:50)
;
_computing_data_reduction
;
CrysAlis RED, Oxford Diffraction Ltd.,
Version 1.171.33.52 (release 06-11-2009 CrysAlis171 .NET)
(compiled Nov  6 2009,16:24:50)
;
_computing_molecular_graphics
;
        ORTEP3 for Windows (Farrugia, 1997)
;
_computing_publication_material
;
        WinGX (Farrugia, 1999)
        PLATON (Spek, 1990-2003)
        enCIFer (Allen et al., 2004)
;
_computing_structure_refinement 'SHELXL-97 (Sheldrick, 1997)'
_computing_structure_solution 'SHELXS-97 (Sheldrick, 2008)'
_diffrn_ambient_temperature 170(2)
_diffrn_detector 'CCD plate'
_diffrn_detector_area_resol_mean 8.3622
_diffrn_measured_fraction_theta_full 0.998
_diffrn_measured_fraction_theta_max 0.998
_diffrn_measurement_device 'Kappa-geometry diffractometer'
_diffrn_measurement_device_type 'Xcalibur, Sapphire2, large Be window'
_diffrn_measurement_method '\w scans'
_diffrn_orient_matrix_UB_11 0.0516943967
_diffrn_orient_matrix_UB_12 -0.0050596308
_diffrn_orient_matrix_UB_13 0.0212960555
_diffrn_orient_matrix_UB_21 0.014279323
_diffrn_orient_matrix_UB_22 0.0276820586
_diffrn_orient_matrix_UB_23 -0.0145638561
_diffrn_orient_matrix_UB_31 -0.0102094652
_diffrn_orient_matrix_UB_32 0.013064923
_diffrn_orient_matrix_UB_33 0.0390732368
_diffrn_radiation_monochromator graphite
_diffrn_radiation_probe x-ray
_diffrn_radiation_type MoK\a
_diffrn_radiation_wavelength 0.71073
_diffrn_reflns_av_R_equivalents 0.0691
_diffrn_reflns_av_unetI/netI 0.1137
_diffrn_reflns_limit_h_max 16
_diffrn_reflns_limit_h_min -17
_diffrn_reflns_limit_k_max 30
_diffrn_reflns_limit_k_min -29
_diffrn_reflns_limit_l_max 20
_diffrn_reflns_limit_l_min -16
_diffrn_reflns_number 40478
_diffrn_reflns_theta_full 28.28
_diffrn_reflns_theta_max 28.28
_diffrn_reflns_theta_min 3.29
_diffrn_source 'sealed X-ray tube'
_exptl_absorpt_coefficient_mu 1.351
_exptl_absorpt_correction_T_max 0.893
_exptl_absorpt_correction_T_min 0.784
_exptl_absorpt_correction_type analytical
_exptl_absorpt_process_details
;
CrysAlis RED, Oxford Diffraction Ltd.,
Version 1.171.33.52 (release 06-11-2009 CrysAlis171 .NET)
(compiled Nov  6 2009,16:24:50)
Analytical numeric absorption correction using a multifaceted crystal
model based on expressions derived by R.C. Clark & J.S. Reid.
(Clark, R. C. & Reid, J. S. (1995). Acta Cryst. A51, 887-897)
;
_exptl_crystal_colour red
_exptl_crystal_density_diffrn 1.585
_exptl_crystal_density_method 'not measured'
_exptl_crystal_description
;
        truncated hexagonal prism, axis [1 0 0]
;
_exptl_crystal_F_000 2240
_exptl_crystal_recrystallization_method
;
from solution in dichloromethane in freezer, 
by slow diffusion of pentane
;
_exptl_crystal_size_max 0.26
_exptl_crystal_size_mid 0.20
_exptl_crystal_size_min 0.10
_refine_diff_density_max 0.581
_refine_diff_density_min -0.416
_refine_diff_density_rms 0.088
_refine_ls_extinction_method none
_refine_ls_goodness_of_fit_ref 0.882
_refine_ls_hydrogen_treatment constr
_refine_ls_matrix_type full
_refine_ls_number_parameters 556
_refine_ls_number_reflns 11377
_refine_ls_number_restraints 7
_refine_ls_restrained_S_all 0.882
_refine_ls_R_factor_all 0.1029
_refine_ls_R_factor_gt 0.0445
_refine_ls_shift/su_max 0.001
_refine_ls_shift/su_mean 0
_refine_ls_structure_factor_coef Fsqd
_refine_ls_weighting_details 'calc w=1/[\s^2^(Fo^2^)+(0.0312P)^2^+0.0000P] where P=(Fo^2^+2Fc^2^)/3'
_refine_ls_weighting_scheme calc
_refine_ls_wR_factor_gt 0.0771
_refine_ls_wR_factor_ref 0.0884
_reflns_number_gt 6318
_reflns_number_total 11377
_reflns_threshold_expression >2sigma(I)
_cod_data_source_file om5010594_si_002.cif
_cod_data_source_block lb105-a0
_cod_depositor_comments
;
The following automatic conversions were performed:

'_diffrn_radiation_probe' value 'X-ray' changed to 'x-ray' according
to
/home/saulius/struct/COD-crude-data--automatic-downloads/rss-feeds/ACS/lib/dictionaries/cif_core.dic
dictionary named 'cif_core.dic' version 2.4.2 from 2011-04-26.

Automatic conversion script
Id: cif_fix_values 2827 2014-09-09 07:05:25Z andrius 

 Adding full bibliography for 4084652.cif.

The following automatic conversions were performed:

data name '_iucr_refine_instruction_details' was replaced with
'_iucr_refine_instructions_details' as specified in the replacement
file 'data/replacement-values/replacement_tags.lst'.

Automatic conversion script
Id: cif_correct_tags 9268 2022-04-12 08:56:07Z antanas 
;
_cod_original_sg_symbol_Hall -P2yn
_cod_original_sg_symbol_H-M P21/n
_cod_database_code 4084652

loop_
_symmetry_equiv_pos_as_xyz
'x, y, z'
'-x+1/2, y+1/2, -z+1/2'
'-x, -y, -z'
'x-1/2, -y-1/2, z-1/2'

loop_
_atom_site_label
_atom_site_type_symbol
_atom_site_fract_x
_atom_site_fract_y
_atom_site_fract_z
_atom_site_U_iso_or_equiv
_atom_site_adp_type
_atom_site_occupancy
_atom_site_symmetry_multiplicity
_atom_site_calc_flag
_atom_site_refinement_flags
_atom_site_disorder_assembly
_atom_site_disorder_group
C1 C 0.9674(3) 0.12576(14) 0.4088(2) 0.0216(8) Uani 1 1 d . . .
C2 C 0.6793(2) 0.13572(15) 0.2544(2) 0.0228(8) Uani 1 1 d . . .
C3 C 0.5115(3) -0.07777(17) 0.1683(2) 0.0321(9) Uani 1 1 d . . .
C4 C 0.6444(3) -0.07264(15) 0.3251(3) 0.0272(9) Uani 1 1 d . . .
C5 C 0.7228(3) -0.07588(15) 0.1842(2) 0.0268(9) Uani 1 1 d . . .
C6 C 0.8657(2) -0.00068(14) 0.4434(2) 0.0216(8) Uani 1 1 d . . .
H6A H 0.9266 0.0164 0.4827 0.026 Uiso 1 1 calc R . .
H6B H 0.8348 -0.0293 0.4787 0.026 Uiso 1 1 calc R . .
C7 C 0.9029(3) -0.03372(14) 0.3703(2) 0.0235(8) Uani 1 1 d . . .
H7A H 0.9526 -0.0639 0.3977 0.028 Uiso 1 1 calc R . .
H7B H 0.8433 -0.0543 0.3346 0.028 Uiso 1 1 calc R . .
C8 C 0.9532(2) 0.00252(14) 0.3089(2) 0.0230(8) Uani 1 1 d . . .
H8A H 0.976 -0.0241 0.2659 0.028 Uiso 1 1 calc R . .
H8B H 1.0155 0.021 0.344 0.028 Uiso 1 1 calc R . .
C9 C 0.4500(2) 0.07077(15) 0.2076(2) 0.0244(8) Uani 1 1 d . . .
H9A H 0.3837 0.0628 0.2259 0.029 Uiso 1 1 calc R . .
H9B H 0.4608 0.1136 0.21 0.029 Uiso 1 1 calc R . .
C10 C 0.5295(2) 0.06954(16) 0.0791(2) 0.0266(8) Uani 1 1 d . . .
H10A H 0.5382 0.1124 0.0862 0.032 Uiso 1 1 calc R . .
H10B H 0.5136 0.0611 0.015 0.032 Uiso 1 1 calc R . .
C11 C 0.8695(3) 0.26540(14) 0.4093(2) 0.0256(8) Uani 1 1 d . . .
H11A H 0.8452 0.2993 0.4395 0.031 Uiso 1 1 calc R . .
H11B H 0.9453 0.2628 0.4273 0.031 Uiso 1 1 calc R . .
C12 C 0.8388(3) 0.27220(14) 0.3098(2) 0.0264(8) Uani 1 1 d . . .
H12A H 0.874 0.3065 0.2902 0.032 Uiso 1 1 calc R . .
H12B H 0.7636 0.2784 0.2929 0.032 Uiso 1 1 calc R . .
C13 C 0.6769(3) 0.21813(15) 0.4444(2) 0.0238(8) Uani 1 1 d . . .
C14 C 0.6482(3) 0.27490(15) 0.4592(2) 0.0312(9) Uani 1 1 d . . .
H14 H 0.6977 0.3054 0.4644 0.037 Uiso 1 1 calc R . .
C15 C 0.5478(3) 0.28751(17) 0.4664(3) 0.0413(11) Uani 1 1 d . . .
H15 H 0.529 0.3267 0.4762 0.05 Uiso 1 1 calc R . .
C16 C 0.4756(3) 0.24435(18) 0.4597(3) 0.0402(10) Uani 1 1 d . . .
H16 H 0.4069 0.2533 0.4648 0.048 Uiso 1 1 calc R . .
C17 C 0.5035(3) 0.18774(18) 0.4456(3) 0.0420(11) Uani 1 1 d . . .
H17 H 0.454 0.1573 0.4416 0.05 Uiso 1 1 calc R . .
C18 C 0.6025(3) 0.17489(16) 0.4373(2) 0.0344(9) Uani 1 1 d . . .
H18 H 0.6203 0.1357 0.4264 0.041 Uiso 1 1 calc R . .
C19 C 0.8661(2) 0.18490(14) 0.5546(2) 0.0229(8) Uani 1 1 d . . .
C20 C 0.9499(3) 0.21567(17) 0.6000(3) 0.0372(10) Uani 1 1 d . . .
H20 H 0.9784 0.2466 0.5715 0.045 Uiso 1 1 calc R . .
C21 C 0.9927(3) 0.20174(18) 0.6868(3) 0.0433(11) Uani 1 1 d . . .
H21 H 1.0499 0.2234 0.7171 0.052 Uiso 1 1 calc R . .
C22 C 0.9534(3) 0.15722(16) 0.7290(3) 0.0347(9) Uani 1 1 d . . .
H22 H 0.9838 0.1477 0.7882 0.042 Uiso 1 1 calc R . .
C23 C 0.8703(3) 0.12642(16) 0.6858(2) 0.0317(9) Uani 1 1 d . . .
H23 H 0.8425 0.0956 0.7152 0.038 Uiso 1 1 calc R . .
C24 C 0.8265(2) 0.14020(15) 0.5991(2) 0.0257(8) Uani 1 1 d . . .
H24 H 0.7684 0.1187 0.5698 0.031 Uiso 1 1 calc R . .
C25 C 0.8062(2) 0.21271(14) 0.1426(2) 0.0211(8) Uani 1 1 d . . .
C26 C 0.7583(3) 0.26425(15) 0.1099(2) 0.0316(9) Uani 1 1 d . . .
H26 H 0.7623 0.2976 0.1471 0.038 Uiso 1 1 calc R . .
C27 C 0.7049(3) 0.26770(18) 0.0243(3) 0.0404(10) Uani 1 1 d . . .
H27 H 0.6732 0.3035 0.0029 0.048 Uiso 1 1 calc R . .
C28 C 0.6971(3) 0.22030(18) -0.0304(3) 0.0360(10) Uani 1 1 d . . .
H28 H 0.659 0.2228 -0.0892 0.043 Uiso 1 1 calc R . .
C29 C 0.7448(3) 0.16879(16) 0.0005(2) 0.0310(9) Uani 1 1 d . . .
H29 H 0.7397 0.1356 -0.0372 0.037 Uiso 1 1 calc R . .
C30 C 0.8002(3) 0.16501(15) 0.0859(2) 0.0259(8) Uani 1 1 d . . .
H30 H 0.8343 0.1296 0.106 0.031 Uiso 1 1 calc R . .
C31 C 1.0087(2) 0.22032(14) 0.2448(2) 0.0211(8) Uani 1 1 d . . .
C32 C 1.0326(3) 0.27325(15) 0.2096(2) 0.0321(9) Uani 1 1 d . . .
H32 H 0.9798 0.3012 0.1912 0.039 Uiso 1 1 calc R . .
C33 C 1.1320(3) 0.28579(17) 0.2009(3) 0.0398(10) Uani 1 1 d . . .
H33 H 1.1475 0.3224 0.1775 0.048 Uiso 1 1 calc R . .
C34 C 1.2084(3) 0.24521(17) 0.2260(2) 0.0360(10) Uani 1 1 d . . .
H34 H 1.277 0.2538 0.2202 0.043 Uiso 1 1 calc R . .
C35 C 1.1860(3) 0.19250(17) 0.2595(2) 0.0351(10) Uani 1 1 d . . .
H35 H 1.2391 0.1645 0.2768 0.042 Uiso 1 1 calc R . .
C36 C 1.0861(3) 0.17958(15) 0.2684(2) 0.0275(9) Uani 1 1 d . . .
H36 H 1.0709 0.1426 0.2907 0.033 Uiso 1 1 calc R . .
C37 C 0.3475(3) 0.07547(15) 0.0620(2) 0.0299(9) Uani 1 1 d . . .
H37A H 0.3496 0.0682 -0.0009 0.036 Uiso 1 1 calc R . .
H37B H 0.3462 0.1183 0.0706 0.036 Uiso 1 1 calc R . .
C38 C 0.2498(3) 0.04958(16) 0.0820(2) 0.0278(9) Uani 1 1 d . . .
C39 C 0.1712(3) 0.08493(18) 0.0974(2) 0.0388(10) Uani 1 1 d . . .
H39 H 0.1802 0.1262 0.0992 0.047 Uiso 1 1 calc R . .
C40 C 0.0790(3) 0.0612(2) 0.1105(3) 0.0492(12) Uani 1 1 d . . .
H40 H 0.0255 0.0862 0.1214 0.059 Uiso 1 1 calc R . .
C41 C 0.0650(3) 0.0023(2) 0.1077(2) 0.0453(11) Uani 1 1 d . . .
H41 H 0.0013 -0.0139 0.1154 0.054 Uiso 1 1 calc R . .
C42 C 0.1427(3) -0.03340(19) 0.0937(3) 0.0455(11) Uani 1 1 d . . .
H42 H 0.1335 -0.0746 0.093 0.055 Uiso 1 1 calc R . .
C43 C 0.2350(3) -0.00991(18) 0.0806(2) 0.0402(10) Uani 1 1 d . . .
H43 H 0.2885 -0.0352 0.0705 0.048 Uiso 1 1 calc R . .
N1 N 0.4420(2) 0.05176(12) 0.11701(17) 0.0229(7) Uani 1 1 d . . .
O1 O 1.04712(18) 0.11874(10) 0.45408(16) 0.0316(6) Uani 1 1 d . . .
O2 O 0.63123(17) 0.17825(10) 0.23358(15) 0.0292(6) Uani 1 1 d . . .
O3 O 0.4428(2) -0.10629(12) 0.13843(18) 0.0495(8) Uani 1 1 d . . .
O4 O 0.65820(19) -0.09605(11) 0.39218(17) 0.0378(7) Uani 1 1 d . . .
O5 O 0.7881(2) -0.10048(11) 0.16060(17) 0.0400(7) Uani 1 1 d . . .
P1 P 0.80914(7) 0.19793(4) 0.43854(6) 0.0217(2) Uani 1 1 d . . .
P2 P 0.87560(7) 0.20533(4) 0.25681(6) 0.0201(2) Uani 1 1 d . . .
S1 S 0.77300(6) 0.05755(4) 0.41025(5) 0.01877(19) Uani 1 1 d . . .
S2 S 0.87349(6) 0.06018(4) 0.24720(5) 0.01855(19) Uani 1 1 d . . .
S3 S 0.55282(6) 0.03652(4) 0.28720(5) 0.02044(19) Uani 1 1 d . . .
S4 S 0.65161(6) 0.03436(4) 0.12662(5) 0.02095(19) Uani 1 1 d . . .
Fe1 Fe 0.84521(3) 0.13030(2) 0.34378(3) 0.01798(12) Uani 1 1 d . . .
Fe2 Fe 0.70763(3) 0.06045(2) 0.26530(3) 0.01759(12) Uani 1 1 d . . .
Fe3 Fe 0.62254(4) -0.03701(2) 0.22089(3) 0.02136(12) Uani 1 1 d . . .
C44A C 0.3623(8) 0.0132(4) 0.4245(6) 0.0517(13) Uiso 0.8 1 d PD A 1
H44A H 0.3465 0.0148 0.4846 0.062 Uiso 0.8 1 calc PR A 1
H44B H 0.4159 0.0428 0.4211 0.062 Uiso 0.8 1 calc PR A 1
Cl1A Cl 0.41052(13) -0.05674(7) 0.40667(14) 0.0558(5) Uani 0.8 1 d PD A 1
Cl2A Cl 0.25163(13) 0.03039(9) 0.34772(12) 0.0611(5) Uani 0.8 1 d PD A 1
C44C C 0.373(3) 0.0074(13) 0.431(2) 0.0517(13) Uiso 0.2 1 d PD B 2
H44C H 0.4399 0.0283 0.4415 0.062 Uiso 0.2 1 calc PR B 2
H44D H 0.3579 -0.005 0.4881 0.062 Uiso 0.2 1 calc PR B 2
Cl2C Cl 0.2740(8) 0.0542(4) 0.3754(7) 0.088(4) Uiso 0.2 1 d PD B 2
Cl1C Cl 0.3795(8) -0.0546(5) 0.3625(6) 0.095(4) Uiso 0.2 1 d PD B 2

loop_
_atom_site_aniso_label
_atom_site_aniso_U_11
_atom_site_aniso_U_22
_atom_site_aniso_U_33
_atom_site_aniso_U_23
_atom_site_aniso_U_13
_atom_site_aniso_U_12
C1 0.030(2) 0.0119(18) 0.026(2) -0.0005(15) 0.0123(17) -0.0063(15)
C2 0.0207(19) 0.027(2) 0.023(2) -0.0030(16) 0.0077(16) -0.0067(16)
C3 0.034(2) 0.034(2) 0.027(2) 0.0052(18) 0.0023(18) 0.0003(18)
C4 0.023(2) 0.021(2) 0.038(2) -0.0022(17) 0.0073(18) -0.0029(15)
C5 0.033(2) 0.021(2) 0.023(2) -0.0025(16) -0.0021(17) -0.0039(17)
C6 0.0213(19) 0.021(2) 0.0226(19) 0.0014(15) 0.0035(15) -0.0001(15)
C7 0.0227(19) 0.0222(19) 0.025(2) 0.0030(16) 0.0017(15) 0.0048(15)
C8 0.0184(18) 0.0190(19) 0.031(2) 0.0011(16) 0.0032(16) 0.0063(15)
C9 0.0209(19) 0.031(2) 0.0213(19) 0.0014(16) 0.0031(15) 0.0008(16)
C10 0.024(2) 0.034(2) 0.021(2) 0.0020(16) 0.0020(16) 0.0029(16)
C11 0.026(2) 0.0144(19) 0.039(2) -0.0042(16) 0.0137(17) -0.0038(15)
C12 0.030(2) 0.0110(19) 0.039(2) 0.0056(16) 0.0086(18) 0.0023(15)
C13 0.025(2) 0.024(2) 0.024(2) -0.0023(16) 0.0079(16) 0.0020(16)
C14 0.031(2) 0.018(2) 0.046(3) -0.0051(17) 0.0106(19) 0.0001(16)
C15 0.039(2) 0.028(2) 0.058(3) -0.007(2) 0.011(2) 0.0126(19)
C16 0.024(2) 0.049(3) 0.050(3) -0.001(2) 0.013(2) 0.008(2)
C17 0.027(2) 0.036(3) 0.067(3) -0.008(2) 0.019(2) -0.0072(19)
C18 0.028(2) 0.029(2) 0.050(3) -0.0047(19) 0.0163(19) 0.0014(18)
C19 0.0203(19) 0.021(2) 0.029(2) -0.0053(16) 0.0083(16) 0.0032(15)
C20 0.031(2) 0.036(2) 0.043(3) -0.0010(19) 0.004(2) -0.0117(18)
C21 0.034(2) 0.045(3) 0.044(3) -0.008(2) -0.010(2) -0.008(2)
C22 0.037(2) 0.033(2) 0.031(2) -0.0016(18) -0.0008(19) 0.0021(19)
C23 0.036(2) 0.034(2) 0.025(2) -0.0028(18) 0.0072(18) -0.0005(18)
C24 0.0203(19) 0.030(2) 0.028(2) -0.0085(17) 0.0074(16) -0.0030(16)
C25 0.0164(18) 0.0185(19) 0.029(2) 0.0057(16) 0.0060(15) -0.0012(14)
C26 0.033(2) 0.023(2) 0.038(2) 0.0000(18) 0.0063(19) 0.0064(17)
C27 0.035(2) 0.040(3) 0.045(3) 0.015(2) 0.006(2) 0.0134(19)
C28 0.028(2) 0.047(3) 0.030(2) 0.011(2) -0.0029(18) -0.0030(19)
C29 0.031(2) 0.028(2) 0.032(2) 0.0014(18) 0.0014(18) -0.0065(17)
C30 0.025(2) 0.022(2) 0.031(2) 0.0075(16) 0.0054(17) -0.0020(16)
C31 0.0239(19) 0.022(2) 0.0172(19) -0.0059(15) 0.0032(15) -0.0054(15)
C32 0.033(2) 0.026(2) 0.038(2) 0.0068(18) 0.0105(19) -0.0022(17)
C33 0.036(2) 0.037(3) 0.051(3) 0.007(2) 0.020(2) -0.009(2)
C34 0.028(2) 0.042(3) 0.042(3) -0.002(2) 0.0166(19) -0.0129(19)
C35 0.024(2) 0.037(2) 0.044(3) 0.001(2) 0.0063(19) 0.0020(18)
C36 0.029(2) 0.026(2) 0.030(2) 0.0030(16) 0.0114(17) -0.0019(17)
C37 0.028(2) 0.031(2) 0.027(2) 0.0013(17) -0.0025(17) 0.0029(17)
C38 0.024(2) 0.039(2) 0.019(2) -0.0001(17) 0.0000(16) 0.0007(17)
C39 0.032(2) 0.043(3) 0.040(3) 0.001(2) 0.002(2) 0.007(2)
C40 0.032(2) 0.070(4) 0.046(3) -0.001(2) 0.008(2) 0.009(2)
C41 0.024(2) 0.079(4) 0.034(2) -0.004(2) 0.0079(19) -0.011(2)
C42 0.040(3) 0.049(3) 0.051(3) -0.010(2) 0.017(2) -0.014(2)
C43 0.029(2) 0.041(3) 0.053(3) -0.009(2) 0.012(2) -0.0031(19)
N1 0.0195(15) 0.0279(18) 0.0214(16) -0.0003(13) 0.0039(13) -0.0004(13)
O1 0.0265(14) 0.0306(16) 0.0338(16) 0.0002(12) -0.0036(12) -0.0026(12)
O2 0.0240(14) 0.0240(15) 0.0386(16) 0.0063(12) 0.0036(12) 0.0048(11)
O3 0.0472(18) 0.0383(18) 0.0543(19) 0.0006(14) -0.0122(15) -0.0226(14)
O4 0.0479(17) 0.0323(16) 0.0334(16) 0.0106(13) 0.0086(14) 0.0057(13)
O5 0.0445(17) 0.0344(17) 0.0420(17) -0.0069(13) 0.0104(14) 0.0127(13)
P1 0.0225(5) 0.0169(5) 0.0272(5) -0.0028(4) 0.0082(4) -0.0026(4)
P2 0.0203(5) 0.0150(5) 0.0255(5) 0.0008(4) 0.0060(4) -0.0007(4)
S1 0.0192(4) 0.0169(4) 0.0205(5) -0.0002(4) 0.0048(4) 0.0010(4)
S2 0.0171(4) 0.0169(4) 0.0223(5) 0.0005(4) 0.0056(4) 0.0009(4)
S3 0.0196(4) 0.0215(5) 0.0204(5) 0.0012(4) 0.0043(4) -0.0021(4)
S4 0.0201(4) 0.0229(5) 0.0205(5) -0.0003(4) 0.0054(4) -0.0007(4)
Fe1 0.0172(3) 0.0145(2) 0.0226(3) -0.0007(2) 0.0046(2) -0.0009(2)
Fe2 0.0162(2) 0.0166(3) 0.0197(3) 0.0002(2) 0.0027(2) -0.0011(2)
Fe3 0.0231(3) 0.0173(3) 0.0230(3) -0.0003(2) 0.0026(2) -0.0029(2)
Cl1A 0.0449(10) 0.0412(9) 0.0897(15) 0.0056(9) 0.0339(11) -0.0075(7)
Cl2A 0.0455(10) 0.0736(13) 0.0671(12) 0.0128(11) 0.0180(9) -0.0027(9)

loop_
_atom_type_symbol
_atom_type_description
_atom_type_scat_dispersion_real
_atom_type_scat_dispersion_imag
_atom_type_scat_source
C C 0.0033 0.0016 'International Tables Vol C Tables 4.2.6.8 and 6.1.1.4'
H H 0 0 'International Tables Vol C Tables 4.2.6.8 and 6.1.1.4'
N N 0.0061 0.0033 'International Tables Vol C Tables 4.2.6.8 and 6.1.1.4'
O O 0.0106 0.006 'International Tables Vol C Tables 4.2.6.8 and 6.1.1.4'
P P 0.1023 0.0942 'International Tables Vol C Tables 4.2.6.8 and 6.1.1.4'
S S 0.1246 0.1234 'International Tables Vol C Tables 4.2.6.8 and 6.1.1.4'
Fe Fe 0.3463 0.8444 'International Tables Vol C Tables 4.2.6.8 and 6.1.1.4'
Cl Cl 0.1484 0.1585 'International Tables Vol C Tables 4.2.6.8 and 6.1.1.4'

loop_
_exptl_crystal_face_index_h
_exptl_crystal_face_index_k
_exptl_crystal_face_index_l
_exptl_crystal_face_perp_dist
0 -2 1 0.055
0 2 -1 0.055
-2 -1 1 0.095
1 0 -1 0.105
0 -2 -1 0.06
0 2 1 0.07
0 1 0 0.05
0 -1 0 0.055
-2 -3 1 0.085
1 2 0 0.105
1 0 1 0.1
1 3 -1 0.08
-2 3 0 0.11
-2 0 -1 0.14
-1 2 2 0.105
1 1 2 0.095
-2 1 1 0.115

loop_
_geom_angle_atom_site_label_1
_geom_angle_atom_site_label_2
_geom_angle_atom_site_label_3
_geom_angle
O1 C1 Fe1 175.1(3)
O2 C2 Fe2 158.5(3)
O2 C2 Fe1 126.7(3)
Fe2 C2 Fe1 74.69(12)
O3 C3 Fe3 175.9(3)
O4 C4 Fe3 179.5(4)
O5 C5 Fe3 179.3(3)
C7 C6 S1 117.0(2)
C7 C6 H6A 108
S1 C6 H6A 108
C7 C6 H6B 108
S1 C6 H6B 108
H6A C6 H6B 107.3
C8 C7 C6 116.1(3)
C8 C7 H7A 108.3
C6 C7 H7A 108.3
C8 C7 H7B 108.3
C6 C7 H7B 108.3
H7A C7 H7B 107.4
C7 C8 S2 116.2(2)
C7 C8 H8A 108.2
S2 C8 H8A 108.2
C7 C8 H8B 108.2
S2 C8 H8B 108.2
H8A C8 H8B 107.4
N1 C9 S3 115.3(2)
N1 C9 H9A 108.5
S3 C9 H9A 108.5
N1 C9 H9B 108.5
S3 C9 H9B 108.5
H9A C9 H9B 107.5
N1 C10 S4 115.3(2)
N1 C10 H10A 108.5
S4 C10 H10A 108.5
N1 C10 H10B 108.5
S4 C10 H10B 108.5
H10A C10 H10B 107.5
C12 C11 P1 106.9(2)
C12 C11 H11A 110.3
P1 C11 H11A 110.3
C12 C11 H11B 110.3
P1 C11 H11B 110.3
H11A C11 H11B 108.6
C11 C12 P2 108.8(2)
C11 C12 H12A 109.9
P2 C12 H12A 109.9
C11 C12 H12B 109.9
P2 C12 H12B 109.9
H12A C12 H12B 108.3
C14 C13 C18 118.0(3)
C14 C13 P1 122.7(3)
C18 C13 P1 119.2(3)
C13 C14 C15 120.4(3)
C13 C14 H14 119.8
C15 C14 H14 119.8
C16 C15 C14 120.8(4)
C16 C15 H15 119.6
C14 C15 H15 119.6
C15 C16 C17 119.2(4)
C15 C16 H16 120.4
C17 C16 H16 120.4
C18 C17 C16 120.5(4)
C18 C17 H17 119.8
C16 C17 H17 119.8
C17 C18 C13 121.1(3)
C17 C18 H18 119.4
C13 C18 H18 119.4
C20 C19 C24 117.8(3)
C20 C19 P1 123.5(3)
C24 C19 P1 118.7(3)
C19 C20 C21 120.7(4)
C19 C20 H20 119.7
C21 C20 H20 119.7
C22 C21 C20 120.7(4)
C22 C21 H21 119.7
C20 C21 H21 119.7
C21 C22 C23 119.8(4)
C21 C22 H22 120.1
C23 C22 H22 120.1
C22 C23 C24 120.0(4)
C22 C23 H23 120
C24 C23 H23 120
C23 C24 C19 121.1(3)
C23 C24 H24 119.5
C19 C24 H24 119.5
C26 C25 C30 118.1(3)
C26 C25 P2 122.5(3)
C30 C25 P2 119.4(3)
C27 C26 C25 120.8(3)
C27 C26 H26 119.6
C25 C26 H26 119.6
C28 C27 C26 120.8(4)
C28 C27 H27 119.6
C26 C27 H27 119.6
C27 C28 C29 119.3(4)
C27 C28 H28 120.4
C29 C28 H28 120.4
C28 C29 C30 120.5(4)
C28 C29 H29 119.8
C30 C29 H29 119.8
C29 C30 C25 120.4(3)
C29 C30 H30 119.8
C25 C30 H30 119.8
C36 C31 C32 118.5(3)
C36 C31 P2 121.7(3)
C32 C31 P2 119.8(3)
C33 C32 C31 121.0(3)
C33 C32 H32 119.5
C31 C32 H32 119.5
C34 C33 C32 119.8(4)
C34 C33 H33 120.1
C32 C33 H33 120.1
C35 C34 C33 120.1(3)
C35 C34 H34 120
C33 C34 H34 120
C34 C35 C36 120.4(3)
C34 C35 H35 119.8
C36 C35 H35 119.8
C31 C36 C35 120.3(3)
C31 C36 H36 119.9
C35 C36 H36 119.9
N1 C37 C38 113.9(3)
N1 C37 H37A 108.8
C38 C37 H37A 108.8
N1 C37 H37B 108.8
C38 C37 H37B 108.8
H37A C37 H37B 107.7
C43 C38 C39 118.3(4)
C43 C38 C37 120.7(3)
C39 C38 C37 120.9(3)
C38 C39 C40 120.9(4)
C38 C39 H39 119.6
C40 C39 H39 119.6
C41 C40 C39 120.1(4)
C41 C40 H40 120
C39 C40 H40 120
C40 C41 C42 119.8(4)
C40 C41 H41 120.1
C42 C41 H41 120.1
C41 C42 C43 120.3(4)
C41 C42 H42 119.8
C43 C42 H42 119.8
C38 C43 C42 120.6(4)
C38 C43 H43 119.7
C42 C43 H43 119.7
C9 N1 C10 112.9(3)
C9 N1 C37 110.0(3)
C10 N1 C37 108.6(3)
C19 P1 C13 102.11(15)
C19 P1 C11 105.13(16)
C13 P1 C11 105.47(16)
C19 P1 Fe1 115.28(11)
C13 P1 Fe1 122.20(11)
C11 P1 Fe1 105.19(11)
C25 P2 C31 101.44(14)
C25 P2 C12 102.96(15)
C31 P2 C12 103.35(15)
C25 P2 Fe1 121.83(11)
C31 P2 Fe1 119.00(11)
C12 P2 Fe1 105.84(11)
C6 S1 Fe2 114.39(11)
C6 S1 Fe1 110.17(11)
Fe2 S1 Fe1 68.93(3)
C8 S2 Fe2 114.31(11)
C8 S2 Fe1 108.55(11)
Fe2 S2 Fe1 68.30(3)
C9 S3 Fe2 112.59(11)
C9 S3 Fe3 109.37(11)
Fe2 S3 Fe3 69.03(3)
C10 S4 Fe2 112.07(12)
C10 S4 Fe3 109.12(11)
Fe2 S4 Fe3 68.86(3)
C1 Fe1 P1 87.48(11)
C1 Fe1 S1 97.02(11)
P1 Fe1 S1 92.82(3)
C1 Fe1 P2 97.81(11)
P1 Fe1 P2 87.07(4)
S1 Fe1 P2 165.15(4)
C1 Fe1 S2 94.83(11)
P1 Fe1 S2 177.12(4)
S1 Fe1 S2 85.20(3)
P2 Fe1 S2 94.31(3)
C1 Fe1 C2 179.46(14)
P1 Fe1 C2 93.05(9)
S1 Fe1 C2 82.88(8)
P2 Fe1 C2 82.30(9)
S2 Fe1 C2 84.64(9)
C1 Fe1 Fe2 137.68(10)
P1 Fe1 Fe2 121.31(3)
S1 Fe1 Fe2 55.11(2)
P2 Fe1 Fe2 112.73(3)
S2 Fe1 Fe2 55.82(2)
C2 Fe1 Fe2 41.88(9)
C2 Fe2 S4 98.41(11)
C2 Fe2 S3 93.97(11)
S4 Fe2 S3 86.19(3)
C2 Fe2 S1 99.10(11)
S4 Fe2 S1 162.48(4)
S3 Fe2 S1 91.77(3)
C2 Fe2 S2 100.65(11)
S4 Fe2 S2 91.82(3)
S3 Fe2 S2 165.38(4)
S1 Fe2 S2 85.78(3)
C2 Fe2 Fe3 139.31(11)
S4 Fe2 Fe3 56.69(3)
S3 Fe2 Fe3 56.35(3)
S1 Fe2 Fe3 108.09(3)
S2 Fe2 Fe3 110.82(3)
C2 Fe2 Fe1 63.43(10)
S4 Fe2 Fe1 134.92(3)
S3 Fe2 Fe1 133.01(3)
S1 Fe2 Fe1 55.96(3)
S2 Fe2 Fe1 55.88(3)
Fe3 Fe2 Fe1 157.09(2)
C4 Fe3 C5 93.34(15)
C4 Fe3 C3 98.47(16)
C5 Fe3 C3 101.13(16)
C4 Fe3 S3 86.58(11)
C5 Fe3 S3 155.88(11)
C3 Fe3 S3 102.73(12)
C4 Fe3 S4 153.24(11)
C5 Fe3 S4 85.72(11)
C3 Fe3 S4 107.97(12)
S3 Fe3 S4 83.69(3)
C4 Fe3 Fe2 99.94(11)
C5 Fe3 Fe2 101.86(11)
C3 Fe3 Fe2 149.49(12)
S3 Fe3 Fe2 54.62(3)
S4 Fe3 Fe2 54.45(3)
Cl2A C44A Cl1A 112.4(4)
Cl2A C44A H44A 109.1
Cl1A C44A H44A 109.1
Cl2A C44A H44B 109.1
Cl1A C44A H44B 109.1
H44A C44A H44B 107.8
Cl1C C44C Cl2C 108.2(12)
Cl1C C44C H44C 110.1
Cl2C C44C H44C 110.1
Cl1C C44C H44D 110.1
Cl2C C44C H44D 110.1
H44C C44C H44D 108.4

loop_
_geom_bond_atom_site_label_1
_geom_bond_atom_site_label_2
_geom_bond_distance
C1 O1 1.159(4)
C1 Fe1 1.734(4)
C2 O2 1.173(4)
C2 Fe2 1.762(4)
C2 Fe1 2.361(3)
C3 O3 1.141(4)
C3 Fe3 1.797(4)
C4 O4 1.149(4)
C4 Fe3 1.776(4)
C5 O5 1.149(4)
C5 Fe3 1.779(4)
C6 C7 1.516(4)
C6 S1 1.817(3)
C6 H6A 0.99
C6 H6B 0.99
C7 C8 1.508(4)
C7 H7A 0.99
C7 H7B 0.99
C8 S2 1.836(3)
C8 H8A 0.99
C8 H8B 0.99
C9 N1 1.448(4)
C9 S3 1.825(3)
C9 H9A 0.99
C9 H9B 0.99
C10 N1 1.453(4)
C10 S4 1.828(3)
C10 H10A 0.99
C10 H10B 0.99
C11 C12 1.519(5)
C11 P1 1.833(3)
C11 H11A 0.99
C11 H11B 0.99
C12 P2 1.844(3)
C12 H12A 0.99
C12 H12B 0.99
C13 C14 1.384(4)
C13 C18 1.385(5)
C13 P1 1.831(3)
C14 C15 1.386(5)
C14 H14 0.95
C15 C16 1.364(5)
C15 H15 0.95
C16 C17 1.375(5)
C16 H16 0.95
C17 C18 1.374(5)
C17 H17 0.95
C18 H18 0.95
C19 C20 1.385(5)
C19 C24 1.390(4)
C19 P1 1.829(3)
C20 C21 1.386(5)
C20 H20 0.95
C21 C22 1.364(5)
C21 H21 0.95
C22 C23 1.367(5)
C22 H22 0.95
C23 C24 1.388(4)
C23 H23 0.95
C24 H24 0.95
C25 C26 1.387(4)
C25 C30 1.391(4)
C25 P2 1.832(3)
C26 C27 1.375(5)
C26 H26 0.95
C27 C28 1.366(5)
C27 H27 0.95
C28 C29 1.378(5)
C28 H28 0.95
C29 C30 1.382(4)
C29 H29 0.95
C30 H30 0.95
C31 C36 1.381(4)
C31 C32 1.389(4)
C31 P2 1.839(3)
C32 C33 1.378(5)
C32 H32 0.95
C33 C34 1.373(5)
C33 H33 0.95
C34 C35 1.366(5)
C34 H34 0.95
C35 C36 1.388(5)
C35 H35 0.95
C36 H36 0.95
C37 N1 1.473(4)
C37 C38 1.509(5)
C37 H37A 0.99
C37 H37B 0.99
C38 C43 1.374(5)
C38 C39 1.375(5)
C39 C40 1.386(5)
C39 H39 0.95
C40 C41 1.358(6)
C40 H40 0.95
C41 C42 1.363(5)
C41 H41 0.95
C42 C43 1.386(5)
C42 H42 0.95
C43 H43 0.95
P1 Fe1 2.2426(10)
P2 Fe1 2.2619(10)
S1 Fe2 2.2385(9)
S1 Fe1 2.2612(9)
S2 Fe2 2.2672(9)
S2 Fe1 2.2691(9)
S3 Fe2 2.2102(9)
S3 Fe3 2.2566(10)
S4 Fe2 2.2080(9)
S4 Fe3 2.2682(10)
Fe1 Fe2 2.5464(6)
Fe2 Fe3 2.5313(7)
C44A Cl2A 1.742(6)
C44A Cl1A 1.763(6)
C44A H44A 0.99
C44A H44B 0.99
C44C Cl1C 1.776(15)
C44C Cl2C 1.779(15)
C44C H44C 0.99
C44C H44D 0.99
